data_7151356
loop_
_publ_author_name
'Calvet, G\'eraldine'
'Guillot, R\'egis'
'Blanchard, Nicolas'
'Kouklovsky, Cyrille'

_publ_section_title
;
 Intermolecular nitroso Diels-Alder cycloaddition of
 alpha-acetoxynitroso derivatives in aqueous medium.
;
_journal_issue 24
_journal_name_full 'Organic &amp; biomolecular chemistry'
_journal_page_first 4395
_journal_page_last 4401
_journal_paper_doi 10.1039/b513397a
_journal_volume 3
_journal_year 2005
_chemical_formula_sum 'C16 H26 N2 O9'
_chemical_formula_weight 390.39
_chemical_name_common
;
acetic acid 5-(5-acetoxy-2,2-dimethyl-(1,3)dioxan-5-yl-ONN-
azoxy)-2,2-dimethyl-(1,3)dioxan-5-yl ester
;
_chemical_name_systematic
;
?
;
_space_group_IT_number 61
_symmetry_cell_setting orthorhombic
_symmetry_space_group_name_Hall '-P 2ac 2ab'
_symmetry_space_group_name_H-M 'P b c a'
_atom_sites_solution_hydrogens geom
_atom_sites_solution_primary direct
_atom_sites_solution_secondary difmap
_audit_creation_method SHELXL-97
_cell_angle_alpha 90.00
_cell_angle_beta 90.00
_cell_angle_gamma 90.00
_cell_formula_units_Z 8
_cell_length_a 10.6750(4)
_cell_length_b 10.8521(5)
_cell_length_c 33.5940(12)
_cell_measurement_temperature 293(2)
_cell_volume 3891.7(3)
_computing_structure_refinement 'SHELXL-97 (Sheldrick, 1997)'
_diffrn_ambient_temperature 293(2)
_diffrn_measured_fraction_theta_full 0.976
_diffrn_measured_fraction_theta_max 0.976
_diffrn_measurement_device_type 'CCD area detector'
_diffrn_measurement_method 'phi and omega scans'
_diffrn_radiation_monochromator graphite
_diffrn_radiation_source 'fine-focus sealed tube'
_diffrn_radiation_type MoK\a
_diffrn_radiation_wavelength 0.71073
_diffrn_reflns_av_R_equivalents 0.0230
_diffrn_reflns_av_sigmaI/netI 0.0367
_diffrn_reflns_limit_h_max 13
_diffrn_reflns_limit_h_min -13
_diffrn_reflns_limit_k_max 14
_diffrn_reflns_limit_k_min -14
_diffrn_reflns_limit_l_max 42
_diffrn_reflns_limit_l_min -42
_diffrn_reflns_number 7851
_diffrn_reflns_theta_full 27.48
_diffrn_reflns_theta_max 27.48
_diffrn_reflns_theta_min 1.21
_diffrn_standards_decay_% 0
_exptl_absorpt_coefficient_mu 0.109
_exptl_absorpt_correction_T_max 0.985
_exptl_absorpt_correction_T_min 0.962
_exptl_absorpt_correction_type multi-scan
_exptl_crystal_colour blue
_exptl_crystal_density_diffrn 1.333
_exptl_crystal_density_method 'not measured'
_exptl_crystal_description plate
_exptl_crystal_F_000 1664
_exptl_crystal_size_max 0.260
_exptl_crystal_size_mid 0.180
_exptl_crystal_size_min 0.060
_refine_diff_density_max 0.287
_refine_diff_density_min -0.175
_refine_diff_density_rms 0.036
_refine_ls_extinction_method none
_refine_ls_goodness_of_fit_ref 1.069
_refine_ls_hydrogen_treatment mixed
_refine_ls_matrix_type full
_refine_ls_number_parameters 348
_refine_ls_number_reflns 4347
_refine_ls_number_restraints 0
_refine_ls_restrained_S_all 1.069
_refine_ls_R_factor_all 0.0788
_refine_ls_R_factor_gt 0.0452
_refine_ls_shift/su_max 0.149
_refine_ls_shift/su_mean 0.019
_refine_ls_structure_factor_coef Fsqd
_refine_ls_weighting_details 'calc w==1/[\s^2^(Fo^2^)+(0.0681P)^2^+0.5549P] where P==(Fo^2^+2Fc^2^)/3'
_refine_ls_weighting_scheme calc
_refine_ls_wR_factor_gt 0.1168
_refine_ls_wR_factor_ref 0.1383
_reflns_number_gt 2829
_reflns_number_total 4347
_reflns_threshold_expression >2sigma(I)
_cod_data_source_file b513397a.txt
_cod_data_source_block azo
_cod_database_code 7151356

loop_
_symmetry_equiv_pos_as_xyz
'x, y, z'
'-x+1/2, -y, z+1/2'
'x+1/2, -y+1/2, -z'
'-x, y+1/2, -z+1/2'
'-x, -y, -z'
'x-1/2, y, -z-1/2'
'-x-1/2, y-1/2, z'
'x, -y-1/2, z-1/2'

loop_
_atom_site_label
_atom_site_type_symbol
_atom_site_fract_x
_atom_site_fract_y
_atom_site_fract_z
_atom_site_U_iso_or_equiv
_atom_site_adp_type
_atom_site_occupancy
_atom_site_symmetry_multiplicity
_atom_site_calc_flag
_atom_site_refinement_flags
_atom_site_disorder_assembly
_atom_site_disorder_group
O4A O 0.38008(11) -0.06116(12) 0.21269(4) 0.0500(3) Uani 1 1 d . . .
O2B O 0.65332(11) 0.32917(12) 0.12462(4) 0.0461(3) Uani 1 1 d . . .
O5B O 0.86640(11) 0.24554(12) 0.07706(4) 0.0487(3) Uani 1 1 d . . .
O5A O 0.53478(11) -0.13762(12) 0.17037(4) 0.0497(3) Uani 1 1 d . . .
O3B O 0.67811(13) 0.23148(12) 0.18328(4) 0.0538(4) Uani 1 1 d . . .
O2A O 0.27458(11) 0.04202(13) 0.13761(4) 0.0504(3) Uani 1 1 d . . .
N1A N 0.47262(13) 0.13583(15) 0.12851(4) 0.0483(4) Uani 1 1 d . . .
O4B O 0.69962(12) 0.32600(12) 0.04104(4) 0.0542(4) Uani 1 1 d . . .
N1B N 0.58237(13) 0.11120(14) 0.11866(4) 0.0467(4) Uani 1 1 d . . .
O3A O 0.32293(15) 0.00712(18) 0.07367(4) 0.0780(5) Uani 1 1 d . . .
O1A O 0.41631(12) 0.23755(13) 0.12772(5) 0.0668(4) Uani 1 1 d . . .
C1A C 0.40252(16) 0.02855(17) 0.14826(5) 0.0437(4) Uani 1 1 d . . .
C4A C 0.4115(2) 0.05017(19) 0.19309(6) 0.0494(5) Uani 1 1 d . . .
C1B C 0.65623(16) 0.21527(16) 0.10218(5) 0.0432(4) Uani 1 1 d . . .
C2B C 0.66571(16) 0.32506(18) 0.16469(5) 0.0446(4) Uani 1 1 d . . .
C3B C 0.6611(2) 0.4518(2) 0.18158(7) 0.0573(5) Uani 1 1 d . . .
C5A C 0.45326(18) -0.10008(19) 0.13938(6) 0.0463(4) Uani 1 1 d . . .
C5B C 0.78964(17) 0.16544(19) 0.09947(6) 0.0476(5) Uani 1 1 d . . .
C6B C 0.82253(17) 0.27356(18) 0.03814(5) 0.0486(5) Uani 1 1 d . . .
C2A C 0.2461(2) 0.0300(2) 0.09819(7) 0.0572(5) Uani 1 1 d . . .
C4B C 0.61162(18) 0.2484(2) 0.06064(6) 0.0504(5) Uani 1 1 d . . .
C6A C 0.47356(17) -0.15465(18) 0.20793(6) 0.0504(5) Uani 1 1 d . . .
C8B C 0.8281(3) 0.1635(3) 0.01094(9) 0.0702(7) Uani 1 1 d . . .
C7B C 0.9062(2) 0.3774(2) 0.02432(8) 0.0644(6) Uani 1 1 d . . .
C7A C 0.4053(3) -0.2758(3) 0.21004(10) 0.0797(8) Uani 1 1 d . . .
C8A C 0.5748(2) -0.1415(3) 0.23931(8) 0.0733(7) Uani 1 1 d . . .
C3A C 0.1091(3) 0.0473(4) 0.09165(12) 0.0853(9) Uani 1 1 d . . .
H4B2 H 0.5413(18) 0.2978(18) 0.0611(6) 0.048(5) Uiso 1 1 d . . .
H4B1 H 0.606(2) 0.171(2) 0.0423(7) 0.077(7) Uiso 1 1 d . . .
H5B1 H 0.8267(18) 0.1629(18) 0.1253(7) 0.051(5) Uiso 1 1 d . . .
H5B2 H 0.7857(17) 0.0798(19) 0.0865(6) 0.050(5) Uiso 1 1 d . . .
H7B2 H 0.873(2) 0.398(2) -0.0017(8) 0.078(7) Uiso 1 1 d . . .
H8B1 H 0.916(2) 0.133(2) 0.0079(7) 0.075(7) Uiso 1 1 d . . .
H7B1 H 1.000(3) 0.349(2) 0.0225(7) 0.095(8) Uiso 1 1 d . . .
H7B3 H 0.898(2) 0.447(3) 0.0446(8) 0.091(8) Uiso 1 1 d . . .
H3B3 H 0.584(2) 0.493(2) 0.1697(6) 0.071(7) Uiso 1 1 d . . .
H3B1 H 0.741(3) 0.501(2) 0.1714(7) 0.088(8) Uiso 1 1 d . . .
H8B2 H 0.782(2) 0.097(3) 0.0190(8) 0.088(9) Uiso 1 1 d . . .
H8B3 H 0.795(2) 0.185(2) -0.0133(9) 0.079(8) Uiso 1 1 d . . .
H3B2 H 0.661(2) 0.454(2) 0.2092(8) 0.073(7) Uiso 1 1 d . . .
H4A2 H 0.4949(19) 0.0772(17) 0.2002(5) 0.050(5) Uiso 1 1 d . . .
H4A1 H 0.352(2) 0.117(2) 0.2009(6) 0.059(6) Uiso 1 1 d . . .
H8A3 H 0.641(3) -0.201(3) 0.2321(8) 0.104(9) Uiso 1 1 d . . .
H7A1 H 0.363(2) -0.285(2) 0.2360(8) 0.078(7) Uiso 1 1 d . . .
H8A2 H 0.539(2) -0.159(2) 0.2645(8) 0.081(8) Uiso 1 1 d . . .
H7A2 H 0.462(3) -0.340(3) 0.2083(9) 0.111(11) Uiso 1 1 d . . .
H7A3 H 0.341(3) -0.279(3) 0.1866(9) 0.095(9) Uiso 1 1 d . . .
H8A1 H 0.617(3) -0.054(3) 0.2368(9) 0.108(10) Uiso 1 1 d . . .
H5A1 H 0.3842(18) -0.1544(18) 0.1361(5) 0.047(5) Uiso 1 1 d . . .
H5A2 H 0.5007(19) -0.1013(16) 0.1154(6) 0.050(5) Uiso 1 1 d . . .
H3A3 H 0.084(4) 0.124(4) 0.0975(12) 0.153(16) Uiso 1 1 d . . .
H3A2 H 0.103(3) 0.044(3) 0.0616(14) 0.149(14) Uiso 1 1 d . . .
H3A1 H 0.062(4) -0.008(5) 0.0999(13) 0.18(2) Uiso 1 1 d . . .

loop_
_atom_site_aniso_label
_atom_site_aniso_U_11
_atom_site_aniso_U_22
_atom_site_aniso_U_33
_atom_site_aniso_U_23
_atom_site_aniso_U_13
_atom_site_aniso_U_12
O4A 0.0467(7) 0.0598(8) 0.0435(8) 0.0018(6) 0.0117(6) 0.0032(6)
O2B 0.0548(7) 0.0486(7) 0.0349(7) 0.0029(5) 0.0006(6) -0.0013(6)
O5B 0.0493(7) 0.0548(7) 0.0420(8) 0.0063(6) 0.0004(6) -0.0046(6)
O5A 0.0442(6) 0.0641(8) 0.0408(7) 0.0048(6) 0.0094(5) 0.0084(6)
O3B 0.0663(8) 0.0542(8) 0.0407(7) 0.0063(6) -0.0047(6) -0.0075(7)
O2A 0.0394(7) 0.0616(8) 0.0502(8) -0.0021(6) -0.0001(6) 0.0004(6)
N1A 0.0444(8) 0.0555(10) 0.0449(9) -0.0010(7) -0.0005(7) 0.0057(7)
O4B 0.0584(8) 0.0615(8) 0.0427(8) 0.0087(6) 0.0012(6) 0.0015(6)
N1B 0.0451(8) 0.0528(9) 0.0424(9) -0.0015(7) 0.0012(7) 0.0043(7)
O3A 0.0641(10) 0.1215(15) 0.0485(9) -0.0048(9) -0.0047(8) 0.0078(9)
O1A 0.0500(7) 0.0500(8) 0.1004(13) 0.0126(7) 0.0144(7) 0.0147(7)
C1A 0.0387(8) 0.0517(10) 0.0407(10) 0.0016(8) 0.0025(7) -0.0028(8)
C4A 0.0527(11) 0.0526(11) 0.0429(11) -0.0040(9) 0.0017(9) 0.0036(9)
C1B 0.0480(9) 0.0459(10) 0.0355(10) 0.0027(8) -0.0003(8) -0.0058(8)
C2B 0.0428(9) 0.0541(11) 0.0370(10) 0.0036(9) 0.0014(8) -0.0054(8)
C3B 0.0734(15) 0.0543(12) 0.0443(13) -0.0009(10) 0.0018(11) 0.0015(11)
C5A 0.0441(9) 0.0557(11) 0.0392(11) -0.0047(9) 0.0059(9) 0.0006(9)
C5B 0.0492(10) 0.0535(12) 0.0401(12) 0.0062(9) 0.0000(9) -0.0006(8)
C6B 0.0526(10) 0.0566(11) 0.0368(10) 0.0044(8) 0.0040(8) -0.0005(9)
C2A 0.0538(11) 0.0631(13) 0.0547(13) 0.0027(10) -0.0087(10) -0.0008(10)
C4B 0.0468(10) 0.0663(13) 0.0381(11) 0.0031(10) -0.0041(8) 0.0003(10)
C6A 0.0516(10) 0.0562(12) 0.0434(11) 0.0040(8) 0.0138(8) 0.0073(9)
C8B 0.0839(18) 0.0718(17) 0.0550(16) -0.0113(12) 0.0074(14) -0.0083(14)
C7B 0.0725(15) 0.0679(15) 0.0526(15) 0.0085(12) 0.0094(12) -0.0087(12)
C7A 0.103(2) 0.0616(16) 0.075(2) 0.0059(13) 0.0317(18) -0.0075(15)
C8A 0.0601(13) 0.113(2) 0.0471(14) 0.0106(14) 0.0038(11) 0.0208(15)
C3A 0.0550(14) 0.100(2) 0.101(3) -0.0049(19) -0.0242(14) 0.0047(15)

loop_
_atom_type_symbol
_atom_type_description
_atom_type_scat_dispersion_real
_atom_type_scat_dispersion_imag
_atom_type_scat_source
C C 0.0033 0.0016 'International Tables Vol C Tables 4.2.6.8 and 6.1.1.4'
H H 0.0000 0.0000 'International Tables Vol C Tables 4.2.6.8 and 6.1.1.4'
N N 0.0061 0.0033 'International Tables Vol C Tables 4.2.6.8 and 6.1.1.4'
O O 0.0106 0.0060 'International Tables Vol C Tables 4.2.6.8 and 6.1.1.4'

loop_
_geom_angle_atom_site_label_1
_geom_angle_atom_site_label_2
_geom_angle_atom_site_label_3
_geom_angle
_geom_angle_site_symmetry_1
_geom_angle_site_symmetry_3
_geom_angle_publ_flag
C4A O4A C6A 112.79(14) . . ?
C2B O2B C1B 119.18(13) . . ?
C5B O5B C6B 115.52(14) . . ?
C5A O5A C6A 113.83(14) . . ?
C2A O2A C1A 116.65(14) . . ?
N1B N1A O1A 129.20(16) . . ?
N1B N1A C1A 114.23(15) . . ?
O1A N1A C1A 116.24(13) . . ?
C4B O4B C6B 113.61(15) . . ?
N1A N1B C1B 115.79(15) . . ?
O2A C1A C5A 112.73(15) . . ?
O2A C1A C4A 107.05(14) . . ?
C5A C1A C4A 108.10(15) . . ?
O2A C1A N1A 106.39(14) . . ?
C5A C1A N1A 115.86(14) . . ?
C4A C1A N1A 106.20(15) . . ?
O4A C4A C1A 108.21(15) . . ?
O2B C1B N1B 116.35(14) . . ?
O2B C1B C4B 105.66(15) . . ?
N1B C1B C4B 110.87(14) . . ?
O2B C1B C5B 110.71(15) . . ?
N1B C1B C5B 104.37(14) . . ?
C4B C1B C5B 108.77(16) . . ?
O3B C2B O2B 123.82(17) . . ?
O3B C2B C3B 125.96(18) . . ?
O2B C2B C3B 110.22(17) . . ?
O5A C5A C1A 109.72(15) . . ?
O5B C5B C1B 110.81(15) . . ?
O5B C6B O4B 108.90(14) . . ?
O5B C6B C8B 112.05(19) . . ?
O4B C6B C8B 113.11(18) . . ?
O5B C6B C7B 104.32(17) . . ?
O4B C6B C7B 105.41(17) . . ?
C8B C6B C7B 112.47(19) . . ?
O3A C2A O2A 122.62(19) . . ?
O3A C2A C3A 126.9(2) . . ?
O2A C2A C3A 110.4(2) . . ?
O4B C4B C1B 111.00(15) . . ?
O4A C6A O5A 108.94(14) . . ?
O4A C6A C7A 106.02(19) . . ?
O5A C6A C7A 112.03(18) . . ?
O4A C6A C8A 110.64(17) . . ?
O5A C6A C8A 105.98(17) . . ?
C7A C6A C8A 113.2(2) . . ?

loop_
_geom_bond_atom_site_label_1
_geom_bond_atom_site_label_2
_geom_bond_distance
_geom_bond_site_symmetry_2
_geom_bond_publ_flag
O4A C4A 1.416(2) . ?
O4A C6A 1.432(2) . ?
O2B C2B 1.353(2) . ?
O2B C1B 1.448(2) . ?
O5B C5B 1.412(2) . ?
O5B C6B 1.422(2) . ?
O5A C5A 1.417(2) . ?
O5A C6A 1.433(2) . ?
O3B C2B 1.200(2) . ?
O2A C2A 1.365(2) . ?
O2A C1A 1.419(2) . ?
N1A N1B 1.247(2) . ?
N1A O1A 1.2572(19) . ?
N1A C1A 1.535(2) . ?
O4B C4B 1.423(2) . ?
O4B C6B 1.434(2) . ?
N1B C1B 1.485(2) . ?
O3A C2A 1.188(3) . ?
C1A C5A 1.527(3) . ?
C1A C4A 1.527(3) . ?
C1B C4B 1.518(3) . ?
C1B C5B 1.526(3) . ?
C2B C3B 1.488(3) . ?
C6B C8B 1.505(3) . ?
C6B C7B 1.511(3) . ?
C2A C3A 1.492(3) . ?
C6A C7A 1.505(3) . ?
C6A C8A 1.516(3) . ?
